data_7130711
loop_
_publ_author_name
'Tang, Shi-Zhong'
'Xiang, Kai'
'Ye, Rui'
'Chen, Meng-En'
'Yu, Jian-Chang'
'He, Zhi-Juan'
'Zhang, Fu-Min'

_publ_section_title
;
 Preparation of thioamides from alkyl bromides, nitriles, and hydrogen
 sulfide through a thio-Ritter-type reaction
;
_journal_name_full 'Chemical Communications'
_journal_paper_doi 10.1039/D2CC04210J
_journal_year 2022
_chemical_formula_moiety 'C14 H23 N S'
_chemical_formula_sum 'C14 H23 N S'
_chemical_formula_weight 237.39
_space_group_crystal_system monoclinic
_space_group_IT_number 14
_space_group_name_Hall '-P 2ybc'
_space_group_name_H-M_alt 'P 1 21/c 1'
_atom_sites_solution_hydrogens geom
_atom_sites_solution_primary dual
_audit_creation_date 2022-04-26
_audit_creation_method
;
Olex2 1.3
(compiled 2020.11.12 svn.r5f609507 for OlexSys, GUI svn.r6408)
;
_audit_update_record
;
2022-04-26 deposited with the CCDC.	2022-09-14 downloaded from the CCDC.
;
_cell_angle_alpha 90
_cell_angle_beta 93.9195(14)
_cell_angle_gamma 90
_cell_formula_units_Z 4
_cell_length_a 11.57483(18)
_cell_length_b 11.2206(2)
_cell_length_c 10.30302(15)
_cell_measurement_reflns_used 6251
_cell_measurement_temperature 150.00(10)
_cell_measurement_theta_max 76.7890
_cell_measurement_theta_min 3.8380
_cell_volume 1334.99(4)
_computing_cell_refinement 'CrysAlisPro 1.171.41.113a (Rigaku OD, 2021)'
_computing_data_collection 'CrysAlisPro 1.171.41.113a (Rigaku OD, 2021)'
_computing_data_reduction 'CrysAlisPro 1.171.41.113a (Rigaku OD, 2021)'
_computing_molecular_graphics 'Olex2 1.3 (Dolomanov et al., 2009)'
_computing_publication_material 'Olex2 1.3 (Dolomanov et al., 2009)'
_computing_structure_refinement 'SHELXL 2018/3 (Sheldrick, 2015)'
_computing_structure_solution 'SHELXT  (Sheldrick, 2015)'
_diffrn_ambient_environment N~2~
_diffrn_ambient_temperature 150.00(10)
_diffrn_detector 'Hybrid Pixel Array Detector'
_diffrn_detector_area_resol_mean 10.0000
_diffrn_detector_type HyPix
_diffrn_measured_fraction_theta_full 0.998
_diffrn_measured_fraction_theta_max 0.940
_diffrn_measurement_details
;
List of Runs (angles in degrees, time in seconds):

  # Type    Start    End  Width  t~exp~   \w     \q     \k     \f   Frames
#--------------------------------------------------------------------------
  1  \w     62.00 117.00   0.50    0.05    --   47.57 148.00-143.00  110
  2  \w     61.00  87.00   0.50    0.10    --  107.75 148.00-143.00   52
  3  \w    102.00 127.00   0.50    0.10    --  107.75 123.00  51.00   50
  4  \w     88.00 124.00   0.50    0.10    --  107.75 125.00  90.00   72
  5  \w    135.00 174.00   0.50    0.10    --  107.75 125.00  90.00   78
  6  \w     48.00  73.00   0.50    0.10    --  107.75-123.00 -28.00   50
  7  \w     37.00  64.00   0.50    0.10    --  107.75-148.00 167.00   54
  8  \w     86.00 128.00   0.50    0.10    --  107.75-148.00 167.00   84
  9  \w     44.00  69.00   0.50    0.05    --   47.57-148.00 167.00   50
 10  \w    -24.00  18.00   0.50    0.05    --   47.57 -19.00   0.00   84
 11  \w    -17.00  23.00   0.50    0.05    --   47.57 -19.00  30.00   80
 12  \w    -26.00  23.00   0.50    0.05    --   47.57 -19.00 -60.00   98
 13  \w    -18.00   8.00   0.50    0.05    --   47.57 -19.00-150.00   52
 14  \w     40.00  66.00   0.50    0.10    --  107.75 -77.00-180.00   52
 15  \w     77.00 102.00   0.50    0.10    --  107.75 -77.00-180.00   50
 16  \w     37.00  62.00   0.50    0.10    --  107.75 -57.00-150.00   50
 17  \w     38.00  63.00   0.50    0.10    --  107.75 -57.00 120.00   50
 18  \w   -100.00 -67.00   0.50    0.05    --  -47.57-148.00 167.00   66
 19  \w   -171.00 -86.00   0.50    0.10    -- -100.00 -57.00-120.00  170
 20  \w   -175.00-139.00   0.50    0.10    -- -100.00 -19.00 150.00   72
 21  \w   -118.00 -91.00   0.50    0.10    -- -100.00 -19.00 150.00   54
 22  \w    -68.00 -27.00   0.50    0.10    -- -100.00  57.00  90.00   82
 23  \w    -62.00 -37.00   0.50    0.10    -- -100.00  57.00  30.00   50
 24  \w   -112.00 -36.00   0.50    0.10    -- -100.00 125.00   0.00  152
 25  \w    -68.00 -43.00   0.50    0.10    -- -100.00 123.00  51.00   50
 26  \w    -94.00 -68.00   0.50    0.05    --  -47.57 123.00  51.00   52
 27  \w    -69.00 -44.00   0.50    0.10    -- -100.00  57.00-120.00   50
 28  \w   -109.00 -89.00   0.50    0.05    --  -47.57 148.00-143.00   40
;
_diffrn_measurement_device 'four-circle diffractometer'
_diffrn_measurement_device_type 'ROD, Synergy Custom system, HyPix'
_diffrn_measurement_method '\w scans'
_diffrn_orient_matrix_type 'CrysAlisPro convention (1999,Acta A55,543-557)'
_diffrn_orient_matrix_UB_11 -0.0277500000
_diffrn_orient_matrix_UB_12 -0.1338150000
_diffrn_orient_matrix_UB_13 0.0109624000
_diffrn_orient_matrix_UB_21 0.1304384000
_diffrn_orient_matrix_UB_22 -0.0284366000
_diffrn_orient_matrix_UB_23 0.0114890000
_diffrn_orient_matrix_UB_31 0.0009992000
_diffrn_orient_matrix_UB_32 0.0119878000
_diffrn_orient_matrix_UB_33 0.1490680000
_diffrn_radiation_monochromator mirror
_diffrn_radiation_probe x-ray
_diffrn_radiation_type 'Cu K\a'
_diffrn_radiation_wavelength 1.54184
_diffrn_reflns_av_R_equivalents 0.0414
_diffrn_reflns_av_unetI/netI 0.0369
_diffrn_reflns_Laue_measured_fraction_full 0.998
_diffrn_reflns_Laue_measured_fraction_max 0.940
_diffrn_reflns_limit_h_max 14
_diffrn_reflns_limit_h_min -14
_diffrn_reflns_limit_k_max 13
_diffrn_reflns_limit_k_min -13
_diffrn_reflns_limit_l_max 12
_diffrn_reflns_limit_l_min -8
_diffrn_reflns_number 9526
_diffrn_reflns_point_group_measured_fraction_full 0.998
_diffrn_reflns_point_group_measured_fraction_max 0.940
_diffrn_reflns_theta_full 67.684
_diffrn_reflns_theta_max 76.988
_diffrn_reflns_theta_min 3.828
_diffrn_source 'Rotating-anode X-ray tube'
_diffrn_source_type 'Rigaku (Cu) X-ray Source'
_exptl_absorpt_coefficient_mu 1.923
_exptl_absorpt_correction_T_max 1.00000
_exptl_absorpt_correction_T_min 0.74759
_exptl_absorpt_correction_type multi-scan
_exptl_absorpt_process_details
;
CrysAlisPro 1.171.41.113a (Rigaku Oxford Diffraction, 2021)
Empirical absorption correction using spherical harmonics,
implemented in SCALE3 ABSPACK scaling algorithm.
;
_exptl_crystal_colour 'clear light colourless'
_exptl_crystal_colour_lustre clear
_exptl_crystal_colour_modifier light
_exptl_crystal_colour_primary colourless
_exptl_crystal_density_diffrn 1.181
_exptl_crystal_description needle
_exptl_crystal_F_000 520
_exptl_crystal_size_max 0.28
_exptl_crystal_size_mid 0.13
_exptl_crystal_size_min 0.12
_refine_diff_density_max 0.479
_refine_diff_density_min -0.283
_refine_diff_density_rms 0.061
_refine_ls_extinction_method none
_refine_ls_goodness_of_fit_ref 1.090
_refine_ls_hydrogen_treatment constr
_refine_ls_matrix_type full
_refine_ls_number_parameters 145
_refine_ls_number_reflns 2659
_refine_ls_number_restraints 0
_refine_ls_restrained_S_all 1.090
_refine_ls_R_factor_all 0.0508
_refine_ls_R_factor_gt 0.0469
_refine_ls_shift/su_max 0.001
_refine_ls_shift/su_mean 0.000
_refine_ls_structure_factor_coef Fsqd
_refine_ls_weighting_details 'w=1/[\s^2^(Fo^2^)+(0.0723P)^2^+0.5879P] where P=(Fo^2^+2Fc^2^)/3'
_refine_ls_weighting_scheme calc
_refine_ls_wR_factor_gt 0.1292
_refine_ls_wR_factor_ref 0.1318
_reflns_Friedel_coverage 0.000
_reflns_number_gt 2391
_reflns_number_total 2659
_reflns_threshold_expression 'I > 2\s(I)'
_cod_data_source_file d2cc04210j2.cif
_cod_data_source_block tangshizhong3_0425_auto
_cod_database_code 7130711
_shelx_shelxl_version_number 2018/3
_shelx_space_group_comment
;
The symmetry employed for this shelxl refinement is uniquely defined
by the following loop, which should always be used as a source of
symmetry information in preference to the above space-group names.
They are only intended as comments.
;
_shelx_estimated_absorpt_t_max 0.802
_shelx_estimated_absorpt_t_min 0.615
_reflns_odcompleteness_completeness 98.77
_reflns_odcompleteness_iscentric 1
_reflns_odcompleteness_theta 66.97
_olex2_refinement_description
;
1. Fixed Uiso
 At 1.2 times of:
  All C(H) groups, All C(H,H) groups, All N(H) groups
2.a Ternary CH refined with riding coordinates:
 C1(H1A), C8(H8), C9(H9), C12(H12)
2.b Secondary CH2 refined with riding coordinates:
 C2(H2A,H2B), C3(H3A,H3B), C4(H4A,H4B), C5(H5A,H5B), C6(H6A,H6B), C10(H10A,
 H10B), C11(H11A,H11B), C13(H13A,H13B), C14(H14A,H14B)
2.c Aromatic/amide H refined with riding coordinates:
 N1(H1)
;
_olex2_submission_special_instructions 'No special instructions were received'
_oxdiff_exptl_absorpt_empirical_details
;
Empirical correction (ABSPACK) includes:
- Absorption correction using spherical harmonics
- Frame scaling
;
_oxdiff_exptl_absorpt_empirical_full_max 2.745
_oxdiff_exptl_absorpt_empirical_full_min 0.403

loop_
_space_group_symop_operation_xyz
'x, y, z'
'-x, y+1/2, -z+1/2'
'-x, -y, -z'
'x, -y-1/2, z-1/2'

loop_
_atom_site_label
_atom_site_type_symbol
_atom_site_fract_x
_atom_site_fract_y
_atom_site_fract_z
_atom_site_U_iso_or_equiv
_atom_site_adp_type
_atom_site_occupancy
_atom_site_site_symmetry_order
_atom_site_calc_flag
_atom_site_refinement_flags_posn
_atom_site_refinement_flags_adp
_atom_site_refinement_flags_occupancy
_atom_site_disorder_assembly
_atom_site_disorder_group
S1 S 0.53482(4) 0.62548(4) 0.35067(4) 0.02518(17) Uani 1 1 d . . . . .
N1 N 0.58313(12) 0.69634(13) 0.59270(12) 0.0214(3) Uani 1 1 d . . . . .
H1 H 0.567134 0.740167 0.659994 0.026 Uiso 1 1 calc R U . . .
C1 C 0.40999(14) 0.78600(16) 0.49616(15) 0.0214(4) Uani 1 1 d . . . . .
H1A H 0.421109 0.830330 0.580285 0.026 Uiso 1 1 calc R U . . .
C2 C 0.3994(2) 0.8775(2) 0.3867(2) 0.0398(5) Uani 1 1 d . . . . .
H2A H 0.392789 0.835891 0.301836 0.048 Uiso 1 1 calc R U . . .
H2B H 0.469981 0.927522 0.389868 0.048 Uiso 1 1 calc R U . . .
C3 C 0.2929(2) 0.9573(2) 0.3988(2) 0.0513(7) Uani 1 1 d . . . . .
H3A H 0.304673 1.007204 0.477799 0.062 Uiso 1 1 calc R U . . .
H3B H 0.284190 1.011089 0.322583 0.062 Uiso 1 1 calc R U . . .
C4 C 0.1832(2) 0.8847(3) 0.4065(3) 0.0613(8) Uani 1 1 d . . . . .
H4A H 0.117963 0.938846 0.421678 0.074 Uiso 1 1 calc R U . . .
H4B H 0.165412 0.843586 0.322554 0.074 Uiso 1 1 calc R U . . .
C5 C 0.19482(17) 0.7933(2) 0.5147(3) 0.0496(6) Uani 1 1 d . . . . .
H5A H 0.123477 0.744484 0.513201 0.060 Uiso 1 1 calc R U . . .
H5B H 0.203682 0.834644 0.599661 0.060 Uiso 1 1 calc R U . . .
C6 C 0.29919(16) 0.7119(2) 0.5002(2) 0.0367(5) Uani 1 1 d . . . . .
H6A H 0.287267 0.664797 0.419091 0.044 Uiso 1 1 calc R U . . .
H6B H 0.306910 0.655614 0.574311 0.044 Uiso 1 1 calc R U . . .
C7 C 0.51342(14) 0.70416(15) 0.48605(15) 0.0205(3) Uani 1 1 d . . . . .
C8 C 0.68507(14) 0.61950(15) 0.60587(16) 0.0221(4) Uani 1 1 d . . . . .
H8 H 0.670383 0.545426 0.553344 0.027 Uiso 1 1 calc R U . . .
C9 C 0.79515(15) 0.68177(19) 0.56290(18) 0.0309(4) Uani 1 1 d . . . . .
H9 H 0.781949 0.740476 0.490376 0.037 Uiso 1 1 calc R U . . .
C10 C 0.88166(16) 0.5825(2) 0.5385(2) 0.0368(5) Uani 1 1 d . . . . .
H10A H 0.950531 0.614332 0.498314 0.044 Uiso 1 1 calc R U . . .
H10B H 0.845605 0.519826 0.481488 0.044 Uiso 1 1 calc R U . . .
C11 C 0.91428(16) 0.5335(2) 0.67676(19) 0.0347(5) Uani 1 1 d . . . . .
H11A H 0.889572 0.449483 0.684637 0.042 Uiso 1 1 calc R U . . .
H11B H 0.998792 0.538875 0.698308 0.042 Uiso 1 1 calc R U . . .
C12 C 0.84725(17) 0.61556(19) 0.76554(19) 0.0342(5) Uani 1 1 d . . . . .
H12 H 0.879773 0.619226 0.857901 0.041 Uiso 1 1 calc R U . . .
C13 C 0.71868(16) 0.5856(2) 0.74902(17) 0.0311(4) Uani 1 1 d . . . . .
H13A H 0.674012 0.632886 0.809427 0.037 Uiso 1 1 calc R U . . .
H13B H 0.705240 0.499775 0.764380 0.037 Uiso 1 1 calc R U . . .
C14 C 0.84770(17) 0.73443(19) 0.6928(2) 0.0364(5) Uani 1 1 d . . . . .
H14A H 0.926634 0.766768 0.685960 0.044 Uiso 1 1 calc R U . . .
H14B H 0.797270 0.795074 0.729840 0.044 Uiso 1 1 calc R U . . .

loop_
_atom_site_aniso_label
_atom_site_aniso_U_11
_atom_site_aniso_U_22
_atom_site_aniso_U_33
_atom_site_aniso_U_23
_atom_site_aniso_U_13
_atom_site_aniso_U_12
S1 0.0323(3) 0.0277(3) 0.0156(2) -0.00160(14) 0.00241(16) 0.00187(16)
N1 0.0226(7) 0.0250(8) 0.0166(6) -0.0010(5) 0.0015(5) 0.0035(6)
C1 0.0229(8) 0.0242(9) 0.0168(7) 0.0002(6) -0.0005(6) 0.0015(6)
C2 0.0481(12) 0.0406(13) 0.0321(10) 0.0140(8) 0.0123(9) 0.0189(9)
C3 0.0662(15) 0.0538(16) 0.0353(11) 0.0160(10) 0.0122(10) 0.0362(13)
C4 0.0428(13) 0.089(2) 0.0490(14) -0.0251(13) -0.0175(11) 0.0364(13)
C5 0.0235(10) 0.0532(16) 0.0724(16) -0.0211(12) 0.0050(9) -0.0026(9)
C6 0.0269(9) 0.0361(12) 0.0474(12) -0.0094(9) 0.0038(8) -0.0033(8)
C7 0.0239(8) 0.0212(8) 0.0166(7) 0.0026(6) 0.0029(6) -0.0015(6)
C8 0.0221(8) 0.0246(9) 0.0198(8) 0.0004(6) 0.0021(6) 0.0026(6)
C9 0.0261(9) 0.0354(11) 0.0317(9) 0.0054(8) 0.0057(7) 0.0008(8)
C10 0.0274(9) 0.0466(13) 0.0374(11) -0.0049(9) 0.0088(8) 0.0021(8)
C11 0.0256(9) 0.0428(12) 0.0351(10) -0.0078(9) -0.0015(7) 0.0087(8)
C12 0.0304(10) 0.0424(12) 0.0288(10) -0.0067(8) -0.0042(7) 0.0080(8)
C13 0.0322(9) 0.0380(11) 0.0231(9) 0.0032(8) 0.0025(7) 0.0104(8)
C14 0.0275(9) 0.0354(12) 0.0464(11) -0.0094(9) 0.0020(8) -0.0016(8)

loop_
_atom_type_symbol
_atom_type_description
_atom_type_scat_dispersion_real
_atom_type_scat_dispersion_imag
_atom_type_scat_source
C C 0.0181 0.0091 'International Tables Vol C Tables 4.2.6.8 and 6.1.1.4'
H H 0.0000 0.0000 'International Tables Vol C Tables 4.2.6.8 and 6.1.1.4'
N N 0.0311 0.0180 'International Tables Vol C Tables 4.2.6.8 and 6.1.1.4'
S S 0.3331 0.5567 'International Tables Vol C Tables 4.2.6.8 and 6.1.1.4'

loop_
_geom_angle_atom_site_label_1
_geom_angle_atom_site_label_2
_geom_angle_atom_site_label_3
_geom_angle
_geom_angle_site_symmetry_1
_geom_angle_site_symmetry_3
_geom_angle_publ_flag
C7 N1 H1 118.0 . . ?
C7 N1 C8 124.08(14) . . ?
C8 N1 H1 118.0 . . ?
C2 C1 H1A 107.8 . . ?
C2 C1 C6 111.14(16) . . ?
C6 C1 H1A 107.8 . . ?
C7 C1 H1A 107.8 . . ?
C7 C1 C2 112.41(14) . . ?
C7 C1 C6 109.82(15) . . ?
C1 C2 H2A 109.4 . . ?
C1 C2 H2B 109.4 . . ?
C1 C2 C3 110.96(16) . . ?
H2A C2 H2B 108.0 . . ?
C3 C2 H2A 109.4 . . ?
C3 C2 H2B 109.4 . . ?
C2 C3 H3A 109.3 . . ?
C2 C3 H3B 109.3 . . ?
H3A C3 H3B 107.9 . . ?
C4 C3 C2 111.8(2) . . ?
C4 C3 H3A 109.3 . . ?
C4 C3 H3B 109.3 . . ?
C3 C4 H4A 109.3 . . ?
C3 C4 H4B 109.3 . . ?
H4A C4 H4B 107.9 . . ?
C5 C4 C3 111.77(18) . . ?
C5 C4 H4A 109.3 . . ?
C5 C4 H4B 109.3 . . ?
C4 C5 H5A 109.4 . . ?
C4 C5 H5B 109.4 . . ?
C4 C5 C6 111.3(2) . . ?
H5A C5 H5B 108.0 . . ?
C6 C5 H5A 109.4 . . ?
C6 C5 H5B 109.4 . . ?
C1 C6 H6A 109.6 . . ?
C1 C6 H6B 109.6 . . ?
C5 C6 C1 110.27(18) . . ?
C5 C6 H6A 109.6 . . ?
C5 C6 H6B 109.6 . . ?
H6A C6 H6B 108.1 . . ?
N1 C7 S1 122.57(13) . . ?
N1 C7 C1 115.01(13) . . ?
C1 C7 S1 122.38(11) . . ?
N1 C8 H8 109.5 . . ?
N1 C8 C9 112.55(15) . . ?
N1 C8 C13 112.50(13) . . ?
C9 C8 H8 109.5 . . ?
C9 C8 C13 103.06(14) . . ?
C13 C8 H8 109.5 . . ?
C8 C9 H9 115.2 . . ?
C8 C9 C14 102.00(14) . . ?
C10 C9 C8 106.23(17) . . ?
C10 C9 H9 115.2 . . ?
C10 C9 C14 101.35(15) . . ?
C14 C9 H9 115.2 . . ?
C9 C10 H10A 111.1 . . ?
C9 C10 H10B 111.1 . . ?
C9 C10 C11 103.21(15) . . ?
H10A C10 H10B 109.1 . . ?
C11 C10 H10A 111.1 . . ?
C11 C10 H10B 111.1 . . ?
C10 C11 H11A 111.1 . . ?
C10 C11 H11B 111.1 . . ?
H11A C11 H11B 109.0 . . ?
C12 C11 C10 103.43(16) . . ?
C12 C11 H11A 111.1 . . ?
C12 C11 H11B 111.1 . . ?
C11 C12 H12 114.6 . . ?
C13 C12 C11 109.20(16) . . ?
C13 C12 H12 114.6 . . ?
C13 C12 C14 99.99(15) . . ?
C14 C12 C11 102.18(17) . . ?
C14 C12 H12 114.6 . . ?
C8 C13 H13A 111.1 . . ?
C8 C13 H13B 111.1 . . ?
C12 C13 C8 103.43(15) . . ?
C12 C13 H13A 111.1 . . ?
C12 C13 H13B 111.1 . . ?
H13A C13 H13B 109.0 . . ?
C9 C14 H14A 112.9 . . ?
C9 C14 H14B 112.9 . . ?
C12 C14 C9 94.38(16) . . ?
C12 C14 H14A 112.9 . . ?
C12 C14 H14B 112.9 . . ?
H14A C14 H14B 110.3 . . ?

loop_
_geom_bond_atom_site_label_1
_geom_bond_atom_site_label_2
_geom_bond_distance
_geom_bond_site_symmetry_2
_geom_bond_publ_flag
S1 C7 1.6832(16) . ?
N1 H1 0.8800 . ?
N1 C7 1.321(2) . ?
N1 C8 1.460(2) . ?
C1 H1A 1.0000 . ?
C1 C2 1.524(2) . ?
C1 C6 1.532(2) . ?
C1 C7 1.518(2) . ?
C2 H2A 0.9900 . ?
C2 H2B 0.9900 . ?
C2 C3 1.535(3) . ?
C3 H3A 0.9900 . ?
C3 H3B 0.9900 . ?
C3 C4 1.514(4) . ?
C4 H4A 0.9900 . ?
C4 H4B 0.9900 . ?
C4 C5 1.514(4) . ?
C5 H5A 0.9900 . ?
C5 H5B 0.9900 . ?
C5 C6 1.530(3) . ?
C6 H6A 0.9900 . ?
C6 H6B 0.9900 . ?
C8 H8 1.0000 . ?
C8 C9 1.544(2) . ?
C8 C13 1.547(2) . ?
C9 H9 1.0000 . ?
C9 C10 1.530(3) . ?
C9 C14 1.549(3) . ?
C10 H10A 0.9900 . ?
C10 H10B 0.9900 . ?
C10 C11 1.549(3) . ?
C11 H11A 0.9900 . ?
C11 H11B 0.9900 . ?
C11 C12 1.544(3) . ?
C12 H12 1.0000 . ?
C12 C13 1.524(3) . ?
C12 C14 1.530(3) . ?
C13 H13A 0.9900 . ?
C13 H13B 0.9900 . ?
C14 H14A 0.9900 . ?
C14 H14B 0.9900 . ?

loop_
_geom_torsion_atom_site_label_1
_geom_torsion_atom_site_label_2
_geom_torsion_atom_site_label_3
_geom_torsion_atom_site_label_4
_geom_torsion
_geom_torsion_site_symmetry_1
_geom_torsion_site_symmetry_2
_geom_torsion_site_symmetry_3
_geom_torsion_site_symmetry_4
_geom_torsion_publ_flag
N1 C8 C9 C10 -161.55(14) . . . . ?
N1 C8 C9 C14 92.69(17) . . . . ?
N1 C8 C13 C12 -129.21(16) . . . . ?
C1 C2 C3 C4 -54.1(3) . . . . ?
C2 C1 C6 C5 -56.8(2) . . . . ?
C2 C1 C7 S1 -54.4(2) . . . . ?
C2 C1 C7 N1 127.74(17) . . . . ?
C2 C3 C4 C5 54.2(3) . . . . ?
C3 C4 C5 C6 -55.6(3) . . . . ?
C4 C5 C6 C1 56.5(2) . . . . ?
C6 C1 C2 C3 55.5(2) . . . . ?
C6 C1 C7 S1 69.90(17) . . . . ?
C6 C1 C7 N1 -107.97(17) . . . . ?
C7 N1 C8 C9 88.9(2) . . . . ?
C7 N1 C8 C13 -155.17(16) . . . . ?
C7 C1 C2 C3 179.06(18) . . . . ?
C7 C1 C6 C5 178.22(16) . . . . ?
C8 N1 C7 S1 -0.2(2) . . . . ?
C8 N1 C7 C1 177.62(15) . . . . ?
C8 C9 C10 C11 -69.07(19) . . . . ?
C8 C9 C14 C12 53.42(17) . . . . ?
C9 C8 C13 C12 -7.73(19) . . . . ?
C9 C10 C11 C12 -3.0(2) . . . . ?
C10 C9 C14 C12 -56.10(17) . . . . ?
C10 C11 C12 C13 72.5(2) . . . . ?
C10 C11 C12 C14 -32.72(19) . . . . ?
C11 C12 C13 C8 -64.8(2) . . . . ?
C11 C12 C14 C9 54.07(16) . . . . ?
C13 C8 C9 C10 77.00(17) . . . . ?
C13 C8 C9 C14 -28.75(18) . . . . ?
C13 C12 C14 C9 -58.24(16) . . . . ?
C14 C9 C10 C11 37.16(19) . . . . ?
C14 C12 C13 C8 41.93(18) . . . . ?
